data_2218393
loop_
_publ_author_name
'Gu\'eret, St\'ephanie M.'
'Choi, Ka Wai'
'O'Connor, Patrick D.'
'Boyd, Peter D. W.'
'Brimble, Margaret A.'

_publ_section_title
;
 (1<i>R</i>,6<i>R</i>)-1-Methyl-8-azaspiro[5.6]dodecan-7-one
;
_journal_coeditor_code DN2350
_journal_issue 6
_journal_name_full 'Acta Crystallographica Section E'
_journal_page_first o1151
_journal_paper_doi 10.1107/S1600536808015158
_journal_volume 64
_journal_year 2008
_chemical_formula_iupac 'C12 H21 N O'
_chemical_formula_moiety 'C12 H21 N O'
_chemical_formula_sum 'C12 H21 N O'
_chemical_formula_weight 195.30
_chemical_melting_point 392.4
_chemical_name_common 7,6-spirolactam
_chemical_name_systematic
;
(1<i>R</i>,6<i>R</i>)-1-Methyl-8-azaspiro[5.6]dodecan-7-one
;
_space_group_IT_number 1
_symmetry_cell_setting triclinic
_symmetry_space_group_name_Hall 'P 1'
_symmetry_space_group_name_H-M 'P 1'
_atom_sites_solution_hydrogens geom
_atom_sites_solution_primary direct
_atom_sites_solution_secondary difmap
_audit_creation_method SHELXL-97
_cell_angle_alpha 102.8500(10)
_cell_angle_beta 90.0910(10)
_cell_angle_gamma 91.4880(10)
_cell_formula_units_Z 4
_cell_length_a 8.5417(2)
_cell_length_b 10.2807(2)
_cell_length_c 12.6400(3)
_cell_measurement_reflns_used 9917
_cell_measurement_temperature 90(2)
_cell_measurement_theta_max 27.95
_cell_measurement_theta_min 1.65
_cell_volume 1081.78(4)
_computing_cell_refinement 'SMART (Siemens, 1995)'
_computing_data_collection 'SMART (Siemens, 1995)'
_computing_data_reduction 'SAINT (Siemens, 1995)'
_computing_molecular_graphics
;
ORTEPIII (Burnett & Johnson, 1996)
;
_computing_publication_material
;
SHELXTL (Sheldrick, 2008) and publCIF (Westrip, 2008)
;
_computing_structure_refinement 'SHELXL97 (Sheldrick, 2008)'
_computing_structure_solution 'SHELXS97 (Sheldrick, 2008)'
_diffrn_ambient_temperature 90(2)
_diffrn_measured_fraction_theta_full 0.992
_diffrn_measured_fraction_theta_max 0.992
_diffrn_measurement_device_type 'Bruker SMART diffractometer with APEX2 CCD detector'
_diffrn_measurement_method \w
_diffrn_radiation_monochromator graphite
_diffrn_radiation_source 'fine-focus sealed tube'
_diffrn_radiation_type MoK\a
_diffrn_radiation_wavelength 0.71073
_diffrn_reflns_av_R_equivalents 0.0349
_diffrn_reflns_av_sigmaI/netI 0.0278
_diffrn_reflns_limit_h_max 10
_diffrn_reflns_limit_h_min -11
_diffrn_reflns_limit_k_max 13
_diffrn_reflns_limit_k_min -13
_diffrn_reflns_limit_l_max 16
_diffrn_reflns_limit_l_min -16
_diffrn_reflns_number 25392
_diffrn_reflns_theta_full 27.95
_diffrn_reflns_theta_max 27.95
_diffrn_reflns_theta_min 1.65
_diffrn_standards_decay_% 2
_diffrn_standards_interval_count 0
_diffrn_standards_number 0
_exptl_absorpt_coefficient_mu 0.075
_exptl_absorpt_correction_type none
_exptl_crystal_colour white
_exptl_crystal_density_diffrn 1.199
_exptl_crystal_density_method 'not measured'
_exptl_crystal_description prisms
_exptl_crystal_F_000 432
_exptl_crystal_size_max 0.34
_exptl_crystal_size_mid 0.26
_exptl_crystal_size_min 0.23
_refine_diff_density_max 0.462
_refine_diff_density_min -0.209
_refine_ls_extinction_method none
_refine_ls_goodness_of_fit_ref 1.018
_refine_ls_hydrogen_treatment constr
_refine_ls_matrix_type full
_refine_ls_number_parameters 509
_refine_ls_number_reflns 5160
_refine_ls_number_restraints 3
_refine_ls_restrained_S_all 1.017
_refine_ls_R_factor_all 0.0438
_refine_ls_R_factor_gt 0.0396
_refine_ls_shift/su_max 0.000
_refine_ls_shift/su_mean 0.000
_refine_ls_structure_factor_coef Fsqd
_refine_ls_weighting_details 'calc w=1/[\s^2^(Fo^2^)+(0.0667P)^2^+0.214P] where P=(Fo^2^+2Fc^2^)/3'
_refine_ls_weighting_scheme calc
_refine_ls_wR_factor_gt 0.1003
_refine_ls_wR_factor_ref 0.1038
_reflns_number_gt 4784
_reflns_number_total 5160
_reflns_threshold_expression I>2\s(I)
_cod_data_source_file dn2350.cif
_cod_data_source_block I
_cod_database_code 2218393
_cod_database_fobs_code 2218393

loop_
_symmetry_equiv_pos_as_xyz
'x, y, z'

loop_
_atom_site_type_symbol
_atom_site_label
_atom_site_fract_x
_atom_site_fract_y
_atom_site_fract_z
_atom_site_U_iso_or_equiv
_atom_site_adp_type
_atom_site_calc_flag
_atom_site_refinement_flags
_atom_site_occupancy
C C1 0.2813(3) 0.3685(2) 0.08818(17) 0.0169(4) Uani d . 1
H H1 0.3372 0.3084 0.0303 0.020 Uiso calc R 1
C C2 0.2355(3) 0.2889(2) 0.17364(18) 0.0199(4) Uani d . 1
H H2A 0.1620 0.2176 0.1414 0.024 Uiso calc R 1
H H2B 0.3282 0.2484 0.1953 0.024 Uiso calc R 1
C C3 0.1618(3) 0.3757(2) 0.27424(18) 0.0213(5) Uani d . 1
H H3A 0.0635 0.4092 0.2542 0.026 Uiso calc R 1
H H3B 0.1398 0.3221 0.3270 0.026 Uiso calc R 1
C C4 0.2710(3) 0.4927(2) 0.32488(18) 0.0215(5) Uani d . 1
H H4A 0.3627 0.4594 0.3545 0.026 Uiso calc R 1
H H4B 0.2178 0.5510 0.3841 0.026 Uiso calc R 1
C C5 0.3225(3) 0.5725(2) 0.24137(17) 0.0189(4) Uani d . 1
H H5A 0.3982 0.6411 0.2752 0.023 Uiso calc R 1
H H5B 0.2323 0.6167 0.2205 0.023 Uiso calc R 1
C C6 0.3959(3) 0.4866(2) 0.13778(16) 0.0159(4) Uani d . 1
C C7 0.4210(3) 0.5784(2) 0.05733(17) 0.0165(4) Uani d . 1
C C9 0.5649(3) 0.4056(2) -0.08228(18) 0.0189(4) Uani d . 1
H H9A 0.6043 0.4063 -0.1541 0.023 Uiso calc R 1
H H9B 0.4854 0.3350 -0.0901 0.023 Uiso calc R 1
C C10 0.6984(3) 0.3737(2) -0.01351(19) 0.0210(4) Uani d . 1
H H10A 0.7681 0.4514 0.0062 0.025 Uiso calc R 1
H H10B 0.7576 0.3017 -0.0565 0.025 Uiso calc R 1
C C11 0.6438(3) 0.3333(2) 0.08969(19) 0.0214(4) Uani d . 1
H H11A 0.7346 0.3083 0.1261 0.026 Uiso calc R 1
H H11B 0.5756 0.2547 0.0693 0.026 Uiso calc R 1
C C12 0.5571(3) 0.4396(2) 0.17042(18) 0.0184(4) Uani d . 1
H H12A 0.6262 0.5178 0.1894 0.022 Uiso calc R 1
H H12B 0.5417 0.4065 0.2359 0.022 Uiso calc R 1
C C13 0.1352(3) 0.4142(2) 0.0369(2) 0.0234(5) Uani d . 1
H H13A 0.0696 0.3379 0.0061 0.035 Uiso calc R 1
H H13B 0.1664 0.4590 -0.0190 0.035 Uiso calc R 1
H H13C 0.0783 0.4742 0.0916 0.035 Uiso calc R 1
C C1A 0.0229(3) 0.4909(2) 0.74816(17) 0.0182(4) Uani d . 1
H H1A 0.0141 0.4245 0.7928 0.022 Uiso calc R 1
C C2A 0.1973(3) 0.5265(2) 0.74572(18) 0.0202(4) Uani d . 1
H H2A1 0.2118 0.5969 0.7065 0.024 Uiso calc R 1
H H2A2 0.2346 0.5605 0.8195 0.024 Uiso calc R 1
C C3A 0.2950(3) 0.4080(2) 0.69248(19) 0.0225(5) Uani d . 1
H H3A1 0.4024 0.4379 0.6857 0.027 Uiso calc R 1
H H3A2 0.2947 0.3431 0.7376 0.027 Uiso calc R 1
C C4A 0.2290(3) 0.3432(2) 0.58066(19) 0.0217(4) Uani d . 1
H H4A1 0.2886 0.2650 0.5496 0.026 Uiso calc R 1
H H4A2 0.2397 0.4055 0.5334 0.026 Uiso calc R 1
C C5A 0.0563(3) 0.3023(2) 0.58674(18) 0.0185(4) Uani d . 1
H H5A1 0.0470 0.2366 0.6310 0.022 Uiso calc R 1
H H5A2 0.0188 0.2606 0.5144 0.022 Uiso calc R 1
C C6A -0.0490(3) 0.4215(2) 0.63499(17) 0.0161(4) Uani d . 1
C C7A -0.0507(3) 0.5153(2) 0.55546(17) 0.0156(4) Uani d . 1
C C9A -0.2115(3) 0.3552(2) 0.40755(18) 0.0190(4) Uani d . 1
H H9A1 -0.1394 0.2822 0.3965 0.023 Uiso calc R 1
H H9A2 -0.2472 0.3639 0.3366 0.023 Uiso calc R 1
C C10A -0.3520(3) 0.3193(2) 0.47040(18) 0.0212(4) Uani d . 1
H H10C -0.4149 0.3976 0.4937 0.025 Uiso calc R 1
H H10D -0.4162 0.2516 0.4228 0.025 Uiso calc R 1
C C11A -0.3040(3) 0.2678(2) 0.56903(19) 0.0208(4) Uani d . 1
H H11C -0.2377 0.1918 0.5455 0.025 Uiso calc R 1
H H11D -0.3972 0.2368 0.6008 0.025 Uiso calc R 1
C C12A -0.2166(3) 0.3715(2) 0.65661(18) 0.0197(4) Uani d . 1
H H12C -0.2107 0.3350 0.7209 0.024 Uiso calc R 1
H H12D -0.2816 0.4493 0.6747 0.024 Uiso calc R 1
C C13A -0.0654(3) 0.6130(2) 0.81015(18) 0.0226(5) Uani d . 1
H H13D -0.0251 0.6394 0.8829 0.034 Uiso calc R 1
H H13E -0.1749 0.5903 0.8121 0.034 Uiso calc R 1
H H13F -0.0513 0.6853 0.7741 0.034 Uiso calc R 1
C C1B 0.5341(3) 0.8408(2) -0.36794(16) 0.0178(4) Uani d . 1
H H1B 0.5290 0.9070 -0.4128 0.021 Uiso calc R 1
C C2B 0.7072(3) 0.8067(2) -0.36470(18) 0.0199(4) Uani d . 1
H H2B1 0.7181 0.7366 -0.3251 0.024 Uiso calc R 1
H H2B2 0.7428 0.7725 -0.4382 0.024 Uiso calc R 1
C C3B 0.8108(3) 0.9260(2) -0.31153(19) 0.0209(4) Uani d . 1
H H3B1 0.8137 0.9908 -0.3568 0.025 Uiso calc R 1
H H3B2 0.9168 0.8971 -0.3044 0.025 Uiso calc R 1
C C4B 0.7482(3) 0.9906(2) -0.19965(18) 0.0203(4) Uani d . 1
H H4B1 0.8119 1.0693 -0.1685 0.024 Uiso calc R 1
H H4B2 0.7554 0.9286 -0.1523 0.024 Uiso calc R 1
C C5B 0.5778(3) 1.0301(2) -0.20684(17) 0.0180(4) Uani d . 1
H H5B1 0.5723 1.0955 -0.2514 0.022 Uiso calc R 1
H H5B2 0.5423 1.0720 -0.1347 0.022 Uiso calc R 1
C C6B 0.4660(3) 0.9104(2) -0.25522(17) 0.0153(4) Uani d . 1
C C7B 0.4590(3) 0.8169(2) -0.17528(16) 0.0152(4) Uani d . 1
C C9B 0.3049(3) 0.9764(2) -0.02876(18) 0.0185(4) Uani d . 1
H H9B1 0.3806 1.0502 -0.0171 0.022 Uiso calc R 1
H H9B2 0.2677 0.9675 0.0418 0.022 Uiso calc R 1
C C10B 0.1677(3) 1.0105(2) -0.09283(19) 0.0207(4) Uani d . 1
H H10E 0.1063 1.0777 -0.0460 0.025 Uiso calc R 1
H H10F 0.1011 0.9314 -0.1166 0.025 Uiso calc R 1
C C11B 0.2195(3) 1.0621(2) -0.19119(18) 0.0191(4) Uani d . 1
H H11E 0.2901 1.1385 -0.1673 0.023 Uiso calc R 1
H H11F 0.1284 1.0925 -0.2237 0.023 Uiso calc R 1
C C12B 0.3016(3) 0.9586(2) -0.27761(18) 0.0184(4) Uani d . 1
H H12E 0.3094 0.9945 -0.3422 0.022 Uiso calc R 1
H H12F 0.2325 0.8803 -0.2955 0.022 Uiso calc R 1
C C13B 0.4399(3) 0.7182(2) -0.43024(18) 0.0226(5) Uani d . 1
H H13G 0.4805 0.6909 -0.5023 0.034 Uiso calc R 1
H H13H 0.3319 0.7404 -0.4340 0.034 Uiso calc R 1
H H13I 0.4485 0.6466 -0.3933 0.034 Uiso calc R 1
C C1C -0.2016(3) 0.9626(2) 0.29179(17) 0.0170(4) Uani d . 1
H H1C -0.1435 1.0228 0.3506 0.020 Uiso calc R 1
C C2C -0.2420(3) 1.0427(2) 0.20650(17) 0.0196(4) Uani d . 1
H H2C1 -0.3126 1.1129 0.2384 0.023 Uiso calc R 1
H H2C2 -0.1470 1.0846 0.1864 0.023 Uiso calc R 1
C C3C -0.3183(3) 0.9565(2) 0.10453(18) 0.0210(4) Uani d . 1
H H3C1 -0.4190 0.9219 0.1228 0.025 Uiso calc R 1
H H3C2 -0.3361 1.0107 0.0521 0.025 Uiso calc R 1
C C4C -0.2146(3) 0.8405(2) 0.05437(18) 0.0206(4) Uani d . 1
H H4C1 -0.1205 0.8749 0.0260 0.025 Uiso calc R 1
H H4C2 -0.2700 0.7823 -0.0057 0.025 Uiso calc R 1
C C5C -0.1689(3) 0.7601(2) 0.13766(17) 0.0192(4) Uani d . 1
H H5C1 -0.0964 0.6922 0.1042 0.023 Uiso calc R 1
H H5C2 -0.2618 0.7150 0.1573 0.023 Uiso calc R 1
C C6C -0.0923(3) 0.8458(2) 0.24222(16) 0.0152(4) Uani d . 1
C C7C -0.0736(3) 0.7534(2) 0.32233(17) 0.0172(4) Uani d . 1
C C9C 0.0785(3) 0.9260(2) 0.46415(18) 0.0195(4) Uani d . 1
H H9C1 0.1166 0.9250 0.5363 0.023 Uiso calc R 1
H H9C2 0.0033 0.9964 0.4713 0.023 Uiso calc R 1
C C10C 0.2153(3) 0.9581(2) 0.39660(19) 0.0223(5) Uani d . 1
H H10G 0.2795 0.8801 0.3766 0.027 Uiso calc R 1
H H10H 0.2793 1.0293 0.4405 0.027 Uiso calc R 1
C C11C 0.1644(3) 1.0004(2) 0.29360(19) 0.0226(5) Uani d . 1
H H11G 0.1011 1.0788 0.3143 0.027 Uiso calc R 1
H H11H 0.2572 1.0259 0.2581 0.027 Uiso calc R 1
C C12C 0.0718(3) 0.8950(2) 0.21178(18) 0.0188(4) Uani d . 1
H H12G 0.1366 0.8173 0.1921 0.023 Uiso calc R 1
H H12H 0.0586 0.9294 0.1469 0.023 Uiso calc R 1
C C13C -0.3507(3) 0.9146(2) 0.3408(2) 0.0236(5) Uani d . 1
H H13J -0.4126 0.9900 0.3719 0.035 Uiso calc R 1
H H13K -0.3226 0.8688 0.3962 0.035 Uiso calc R 1
H H13L -0.4101 0.8549 0.2850 0.035 Uiso calc R 1
N N8 0.4924(2) 0.53304(18) -0.03820(15) 0.0186(4) Uani d . 1
H H8 0.4959 0.5884 -0.0802 0.022 Uiso calc R 1
N N8A -0.1270(2) 0.47750(18) 0.45948(15) 0.0187(4) Uani d . 1
H H8A -0.1254 0.5375 0.4216 0.022 Uiso calc R 1
N N8B 0.3840(2) 0.85451(18) -0.07988(15) 0.0180(4) Uani d . 1
H H8B 0.3826 0.7949 -0.0417 0.022 Uiso calc R 1
N N8C -0.0011(2) 0.79845(18) 0.41869(15) 0.0184(4) Uani d . 1
H H8C -0.0018 0.7428 0.4604 0.022 Uiso calc R 1
O O1 0.3740(2) 0.69436(15) 0.07917(13) 0.0225(3) Uani d . 1
O O1A 0.01941(19) 0.62531(15) 0.57620(12) 0.0188(3) Uani d . 1
O O1B 0.52257(19) 0.70723(15) -0.19575(12) 0.0182(3) Uani d . 1
O O1C -0.1266(2) 0.63695(15) 0.29949(13) 0.0222(3) Uani d . 1

loop_
_atom_site_aniso_label
_atom_site_aniso_U_11
_atom_site_aniso_U_22
_atom_site_aniso_U_33
_atom_site_aniso_U_12
_atom_site_aniso_U_13
_atom_site_aniso_U_23
C1 0.0211(10) 0.0169(10) 0.0134(10) 0.0004(8) 0.0009(8) 0.0048(8)
C2 0.0296(12) 0.0158(10) 0.0151(10) -0.0021(8) 0.0021(9) 0.0056(8)
C3 0.0303(12) 0.0187(10) 0.0165(10) -0.0002(9) 0.0053(9) 0.0077(8)
C4 0.0348(13) 0.0183(10) 0.0120(10) 0.0007(9) 0.0030(9) 0.0045(8)
C5 0.0298(12) 0.0143(9) 0.0134(10) 0.0015(8) 0.0031(8) 0.0046(8)
C6 0.0228(11) 0.0149(9) 0.0109(9) 0.0000(8) -0.0001(8) 0.0047(8)
C7 0.0210(11) 0.0158(9) 0.0130(10) -0.0003(8) -0.0018(8) 0.0041(8)
C9 0.0245(11) 0.0192(10) 0.0140(10) 0.0025(8) 0.0026(8) 0.0053(8)
C10 0.0214(11) 0.0204(11) 0.0216(11) 0.0037(8) 0.0022(9) 0.0053(9)
C11 0.0247(11) 0.0209(11) 0.0205(11) 0.0030(9) -0.0015(9) 0.0082(9)
C12 0.0235(11) 0.0189(10) 0.0144(10) 0.0000(8) -0.0018(8) 0.0070(8)
C13 0.0250(12) 0.0262(11) 0.0206(11) 0.0000(9) -0.0027(9) 0.0087(9)
C1A 0.0250(11) 0.0197(10) 0.0115(9) 0.0010(8) 0.0000(8) 0.0066(8)
C2A 0.0288(12) 0.0206(10) 0.0127(9) -0.0014(9) -0.0036(8) 0.0072(8)
C3A 0.0242(11) 0.0255(11) 0.0196(11) 0.0019(9) -0.0014(9) 0.0086(9)
C4A 0.0252(11) 0.0207(10) 0.0195(11) 0.0047(8) 0.0017(9) 0.0049(8)
C5A 0.0261(12) 0.0167(10) 0.0139(10) 0.0025(8) -0.0009(8) 0.0054(8)
C6A 0.0219(11) 0.0169(9) 0.0107(9) 0.0026(8) 0.0012(8) 0.0055(7)
C7A 0.0197(10) 0.0164(9) 0.0120(9) 0.0043(8) 0.0034(8) 0.0053(7)
C9A 0.0271(11) 0.0175(10) 0.0130(10) -0.0014(8) -0.0031(8) 0.0048(8)
C10A 0.0244(11) 0.0225(11) 0.0171(10) -0.0009(9) -0.0021(9) 0.0055(8)
C11A 0.0251(12) 0.0201(10) 0.0184(11) -0.0018(8) 0.0009(9) 0.0070(8)
C12A 0.0247(11) 0.0208(10) 0.0149(10) -0.0005(9) 0.0023(8) 0.0072(8)
C13A 0.0303(12) 0.0239(11) 0.0131(10) 0.0017(9) 0.0002(9) 0.0030(8)
C1B 0.0265(11) 0.0197(10) 0.0085(9) 0.0005(8) 0.0013(8) 0.0061(8)
C2B 0.0257(11) 0.0211(10) 0.0138(10) 0.0017(9) 0.0036(8) 0.0055(8)
C3B 0.0211(11) 0.0239(11) 0.0192(11) 0.0004(9) 0.0029(8) 0.0083(9)
C4B 0.0241(11) 0.0201(10) 0.0174(10) -0.0017(8) -0.0007(9) 0.0057(8)
C5B 0.0267(11) 0.0162(10) 0.0117(9) -0.0013(8) 0.0006(8) 0.0049(8)
C6B 0.0208(10) 0.0152(9) 0.0109(9) -0.0002(8) -0.0014(8) 0.0049(7)
C7B 0.0192(10) 0.0174(9) 0.0099(9) -0.0023(8) -0.0027(7) 0.0054(7)
C9B 0.0255(11) 0.0180(10) 0.0129(10) 0.0020(8) 0.0025(8) 0.0053(8)
C10B 0.0253(12) 0.0194(10) 0.0178(10) 0.0025(9) 0.0015(9) 0.0046(8)
C11B 0.0218(11) 0.0188(10) 0.0181(10) 0.0015(8) -0.0021(8) 0.0068(8)
C12B 0.0219(11) 0.0212(11) 0.0138(10) 0.0011(8) -0.0025(8) 0.0074(8)
C13B 0.0300(12) 0.0239(11) 0.0130(10) -0.0011(9) 0.0000(9) 0.0023(8)
C1C 0.0225(11) 0.0165(10) 0.0128(10) 0.0018(8) 0.0006(8) 0.0050(8)
C2C 0.0279(12) 0.0175(10) 0.0142(10) 0.0034(8) -0.0019(8) 0.0053(8)
C3C 0.0325(12) 0.0188(10) 0.0129(10) 0.0033(9) -0.0045(8) 0.0054(8)
C4C 0.0340(12) 0.0170(10) 0.0113(9) 0.0018(9) -0.0027(9) 0.0040(8)
C5C 0.0310(12) 0.0142(9) 0.0125(10) 0.0008(8) -0.0031(8) 0.0033(7)
C6C 0.0220(10) 0.0148(9) 0.0101(9) -0.0002(8) 0.0004(8) 0.0056(8)
C7C 0.0207(11) 0.0188(10) 0.0133(10) 0.0005(8) 0.0006(8) 0.0062(8)
C9C 0.0267(12) 0.0193(10) 0.0133(10) -0.0021(8) -0.0034(8) 0.0056(8)
C10C 0.0261(12) 0.0204(11) 0.0213(11) -0.0027(9) -0.0020(9) 0.0069(9)
C11C 0.0263(12) 0.0214(11) 0.0218(11) -0.0029(9) 0.0004(9) 0.0091(9)
C12C 0.0234(11) 0.0199(10) 0.0154(10) 0.0018(8) 0.0037(8) 0.0086(8)
C13C 0.0254(12) 0.0278(12) 0.0191(11) 0.0016(9) 0.0039(9) 0.0086(9)
N8 0.0268(10) 0.0172(8) 0.0138(8) 0.0030(7) 0.0031(7) 0.0073(7)
N8A 0.0293(10) 0.0160(8) 0.0124(8) -0.0018(7) -0.0021(7) 0.0072(7)
N8B 0.0279(10) 0.0161(8) 0.0122(8) 0.0025(7) 0.0024(7) 0.0075(7)
N8C 0.0277(10) 0.0167(8) 0.0126(8) -0.0017(7) -0.0013(7) 0.0078(7)
O1 0.0352(9) 0.0169(7) 0.0174(8) 0.0043(7) 0.0055(7) 0.0079(6)
O1A 0.0277(8) 0.0152(7) 0.0147(7) -0.0004(6) -0.0012(6) 0.0061(6)
O1B 0.0263(8) 0.0156(7) 0.0140(7) 0.0012(6) 0.0014(6) 0.0057(6)
O1C 0.0348(9) 0.0169(7) 0.0165(8) -0.0032(6) -0.0051(7) 0.0074(6)

loop_
_atom_type_symbol
_atom_type_description
_atom_type_scat_dispersion_real
_atom_type_scat_dispersion_imag
_atom_type_scat_source
C C 0.0033 0.0000 'International Tables Vol C Tables 4.2.6.8 and 6.1.1.4'
H H 0.0000 0.0000 'International Tables Vol C Tables 4.2.6.8 and 6.1.1.4'
N N 0.0061 0.0000 'International Tables Vol C Tables 4.2.6.8 and 6.1.1.4'
O O 0.0106 0.0000 'International Tables Vol C Tables 4.2.6.8 and 6.1.1.4'

loop_
_geom_angle_atom_site_label_1
_geom_angle_atom_site_label_2
_geom_angle_atom_site_label_3
_geom_angle
C13 C1 C2 110.99(19)
C13 C1 C6 112.59(17)
C2 C1 C6 110.66(17)
C13 C1 H1 107.4
C2 C1 H1 107.4
C6 C1 H1 107.4
C3 C2 C1 112.60(17)
C3 C2 H2A 109.1
C1 C2 H2A 109.1
C3 C2 H2B 109.1
C1 C2 H2B 109.1
H2A C2 H2B 107.8
C4 C3 C2 110.84(19)
C4 C3 H3A 109.5
C2 C3 H3A 109.5
C4 C3 H3B 109.5
C2 C3 H3B 109.5
H3A C3 H3B 108.1
C3 C4 C5 111.46(18)
C3 C4 H4A 109.3
C5 C4 H4A 109.3
C3 C4 H4B 109.3
C5 C4 H4B 109.3
H4A C4 H4B 108.0
C4 C5 C6 113.92(17)
C4 C5 H5A 108.8
C6 C5 H5A 108.8
C4 C5 H5B 108.8
C6 C5 H5B 108.8
H5A C5 H5B 107.7
C7 C6 C5 106.96(17)
C7 C6 C1 110.23(16)
C5 C6 C1 109.32(17)
C7 C6 C12 109.54(17)
C5 C6 C12 107.66(17)
C1 C6 C12 112.92(16)
O1 C7 N8 119.01(19)
O1 C7 C6 120.49(19)
N8 C7 C6 120.49(18)
N8 C9 C10 114.21(19)
N8 C9 H9A 108.7
C10 C9 H9A 108.7
N8 C9 H9B 108.7
C10 C9 H9B 108.7
H9A C9 H9B 107.6
C9 C10 C11 113.44(19)
C9 C10 H10A 108.9
C11 C10 H10A 108.9
C9 C10 H10B 108.9
C11 C10 H10B 108.9
H10A C10 H10B 107.7
C10 C11 C12 115.62(18)
C10 C11 H11A 108.4
C12 C11 H11A 108.4
C10 C11 H11B 108.4
C12 C11 H11B 108.4
H11A C11 H11B 107.4
C11 C12 C6 119.42(18)
C11 C12 H12A 107.5
C6 C12 H12A 107.5
C11 C12 H12B 107.5
C6 C12 H12B 107.5
H12A C12 H12B 107.0
C1 C13 H13A 109.5
C1 C13 H13B 109.5
H13A C13 H13B 109.5
C1 C13 H13C 109.5
H13A C13 H13C 109.5
H13B C13 H13C 109.5
C2A C1A C13A 109.58(18)
C2A C1A C6A 114.28(17)
C13A C1A C6A 115.17(18)
C2A C1A H1A 105.6
C13A C1A H1A 105.6
C6A C1A H1A 105.6
C3A C2A C1A 112.93(19)
C3A C2A H2A1 109.0
C1A C2A H2A1 109.0
C3A C2A H2A2 109.0
C1A C2A H2A2 109.0
H2A1 C2A H2A2 107.8
C4A C3A C2A 110.37(19)
C4A C3A H3A1 109.6
C2A C3A H3A1 109.6
C4A C3A H3A2 109.6
C2A C3A H3A2 109.6
H3A1 C3A H3A2 108.1
C3A C4A C5A 111.31(19)
C3A C4A H4A1 109.4
C5A C4A H4A1 109.4
C3A C4A H4A2 109.4
C5A C4A H4A2 109.4
H4A1 C4A H4A2 108.0
C4A C5A C6A 113.14(18)
C4A C5A H5A1 109.0
C6A C5A H5A1 109.0
C4A C5A H5A2 109.0
C6A C5A H5A2 109.0
H5A1 C5A H5A2 107.8
C7A C6A C5A 108.18(16)
C7A C6A C12A 111.81(18)
C5A C6A C12A 110.80(17)
C7A C6A C1A 112.39(17)
C5A C6A C1A 106.92(17)
C12A C6A C1A 106.65(17)
O1A C7A N8A 118.28(19)
O1A C7A C6A 121.6(2)
N8A C7A C6A 120.09(19)
N8A C9A C10A 114.84(18)
N8A C9A H9A1 108.6
C10A C9A H9A1 108.6
N8A C9A H9A2 108.6
C10A C9A H9A2 108.6
H9A1 C9A H9A2 107.5
C11A C10A C9A 112.36(19)
C11A C10A H10C 109.1
C9A C10A H10C 109.1
C11A C10A H10D 109.1
C9A C10A H10D 109.1
H10C C10A H10D 107.9
C10A C11A C12A 114.16(19)
C10A C11A H11C 108.7
C12A C11A H11C 108.7
C10A C11A H11D 108.7
C12A C11A H11D 108.7
H11C C11A H11D 107.6
C11A C12A C6A 120.26(18)
C11A C12A H12C 107.3
C6A C12A H12C 107.3
C11A C12A H12D 107.3
C6A C12A H12D 107.3
H12C C12A H12D 106.9
C1A C13A H13D 109.5
C1A C13A H13E 109.5
H13D C13A H13E 109.5
C1A C13A H13F 109.5
H13D C13A H13F 109.5
H13E C13A H13F 109.5
C2B C1B C13B 109.51(18)
C2B C1B C6B 114.23(17)
C13B C1B C6B 115.45(18)
C2B C1B H1B 105.6
C13B C1B H1B 105.6
C6B C1B H1B 105.6
C3B C2B C1B 112.89(18)
C3B C2B H2B1 109.0
C1B C2B H2B1 109.0
C3B C2B H2B2 109.0
C1B C2B H2B2 109.0
H2B1 C2B H2B2 107.8
C2B C3B C4B 110.34(18)
C2B C3B H3B1 109.6
C4B C3B H3B1 109.6
C2B C3B H3B2 109.6
C4B C3B H3B2 109.6
H3B1 C3B H3B2 108.1
C3B C4B C5B 111.08(18)
C3B C4B H4B1 109.4
C5B C4B H4B1 109.4
C3B C4B H4B2 109.4
C5B C4B H4B2 109.4
H4B1 C4B H4B2 108.0
C4B C5B C6B 113.30(18)
C4B C5B H5B1 108.9
C6B C5B H5B1 108.9
C4B C5B H5B2 108.9
C6B C5B H5B2 108.9
H5B1 C5B H5B2 107.7
C7B C6B C12B 111.70(17)
C7B C6B C5B 108.14(16)
C12B C6B C5B 110.97(17)
C7B C6B C1B 112.38(17)
C12B C6B C1B 106.61(17)
C5B C6B C1B 106.96(17)
O1B C7B N8B 118.46(18)
O1B C7B C6B 121.51(18)
N8B C7B C6B 120.03(18)
N8B C9B C10B 114.80(18)
N8B C9B H9B1 108.6
C10B C9B H9B1 108.6
N8B C9B H9B2 108.6
C10B C9B H9B2 108.6
H9B1 C9B H9B2 107.5
C9B C10B C11B 112.40(19)
C9B C10B H10E 109.1
C11B C10B H10E 109.1
C9B C10B H10F 109.1
C11B C10B H10F 109.1
H10E C10B H10F 107.9
C10B C11B C12B 113.93(18)
C10B C11B H11E 108.8
C12B C11B H11E 108.8
C10B C11B H11F 108.8
C12B C11B H11F 108.8
H11E C11B H11F 107.7
C11B C12B C6B 120.43(19)
C11B C12B H12E 107.2
C6B C12B H12E 107.2
C11B C12B H12F 107.2
C6B C12B H12F 107.2
H12E C12B H12F 106.9
C1B C13B H13G 109.5
C1B C13B H13H 109.5
H13G C13B H13H 109.5
C1B C13B H13I 109.5
H13G C13B H13I 109.5
H13H C13B H13I 109.5
C13C C1C C2C 110.98(19)
C13C C1C C6C 112.58(17)
C2C C1C C6C 110.45(17)
C13C C1C H1C 107.5
C2C C1C H1C 107.5
C6C C1C H1C 107.5
C3C C2C C1C 112.85(18)
C3C C2C H2C1 109.0
C1C C2C H2C1 109.0
C3C C2C H2C2 109.0
C1C C2C H2C2 109.0
H2C1 C2C H2C2 107.8
C4C C3C C2C 110.91(19)
C4C C3C H3C1 109.5
C2C C3C H3C1 109.5
C4C C3C H3C2 109.5
C2C C3C H3C2 109.5
H3C1 C3C H3C2 108.0
C3C C4C C5C 111.50(18)
C3C C4C H4C1 109.3
C5C C4C H4C1 109.3
C3C C4C H4C2 109.3
C5C C4C H4C2 109.3
H4C1 C4C H4C2 108.0
C4C C5C C6C 113.84(17)
C4C C5C H5C1 108.8
C6C C5C H5C1 108.8
C4C C5C H5C2 108.8
C6C C5C H5C2 108.8
H5C1 C5C H5C2 107.7
C7C C6C C5C 106.96(17)
C7C C6C C12C 109.73(18)
C5C C6C C12C 107.82(17)
C7C C6C C1C 109.88(16)
C5C C6C C1C 109.36(18)
C12C C6C C1C 112.90(16)
O1C C7C N8C 118.87(19)
O1C C7C C6C 120.59(19)
N8C C7C C6C 120.53(18)
N8C C9C C10C 113.87(18)
N8C C9C H9C1 108.8
C10C C9C H9C1 108.8
N8C C9C H9C2 108.8
C10C C9C H9C2 108.8
H9C1 C9C H9C2 107.7
C9C C10C C11C 113.3(2)
C9C C10C H10G 108.9
C11C C10C H10G 108.9
C9C C10C H10H 108.9
C11C C10C H10H 108.9
H10G C10C H10H 107.7
C12C C11C C10C 115.43(19)
C12C C11C H11G 108.4
C10C C11C H11G 108.4
C12C C11C H11H 108.4
C10C C11C H11H 108.4
H11G C11C H11H 107.5
C11C C12C C6C 119.95(18)
C11C C12C H12G 107.3
C6C C12C H12G 107.3
C11C C12C H12H 107.3
C6C C12C H12H 107.3
H12G C12C H12H 106.9
C1C C13C H13J 109.5
C1C C13C H13K 109.5
H13J C13C H13K 109.5
C1C C13C H13L 109.5
H13J C13C H13L 109.5
H13K C13C H13L 109.5
C7 N8 C9 130.71(18)
C7 N8 H8 114.6
C9 N8 H8 114.6
C7A N8A C9A 132.58(18)
C7A N8A H8A 113.7
C9A N8A H8A 113.7
C7B N8B C9B 132.66(18)
C7B N8B H8B 113.7
C9B N8B H8B 113.7
C7C N8C C9C 130.77(18)
C7C N8C H8C 114.6
C9C N8C H8C 114.6

loop_
_geom_bond_atom_site_label_1
_geom_bond_atom_site_label_2
_geom_bond_distance
C1 C13 1.537(3)
C1 C2 1.539(3)
C1 C6 1.556(3)
C1 H1 0.9800
C2 C3 1.529(3)
C2 H2A 0.9700
C2 H2B 0.9700
C3 C4 1.525(3)
C3 H3A 0.9700
C3 H3B 0.9700
C4 C5 1.532(3)
C4 H4A 0.9700
C4 H4B 0.9700
C5 C6 1.551(3)
C5 H5A 0.9700
C5 H5B 0.9700
C6 C7 1.545(3)
C6 C12 1.556(3)
C7 O1 1.240(3)
C7 N8 1.347(3)
C9 N8 1.459(3)
C9 C10 1.518(3)
C9 H9A 0.9700
C9 H9B 0.9700
C10 C11 1.525(3)
C10 H10A 0.9700
C10 H10B 0.9700
C11 C12 1.527(3)
C11 H11A 0.9700
C11 H11B 0.9700
C12 H12A 0.9700
C12 H12B 0.9700
C13 H13A 0.9600
C13 H13B 0.9600
C13 H13C 0.9600
C1A C2A 1.527(3)
C1A C13A 1.540(3)
C1A C6A 1.566(3)
C1A H1A 0.9800
C2A C3A 1.524(3)
C2A H2A1 0.9700
C2A H2A2 0.9700
C3A C4A 1.523(3)
C3A H3A1 0.9700
C3A H3A2 0.9700
C4A C5A 1.531(3)
C4A H4A1 0.9700
C4A H4A2 0.9700
C5A C6A 1.552(3)
C5A H5A1 0.9700
C5A H5A2 0.9700
C6A C7A 1.540(3)
C6A C12A 1.554(3)
C7A O1A 1.241(3)
C7A N8A 1.350(3)
C9A N8A 1.454(3)
C9A C10A 1.523(3)
C9A H9A1 0.9700
C9A H9A2 0.9700
C10A C11A 1.518(3)
C10A H10C 0.9700
C10A H10D 0.9700
C11A C12A 1.533(3)
C11A H11C 0.9700
C11A H11D 0.9700
C12A H12C 0.9700
C12A H12D 0.9700
C13A H13D 0.9600
C13A H13E 0.9600
C13A H13F 0.9600
C1B C2B 1.531(3)
C1B C13B 1.537(3)
C1B C6B 1.565(3)
C1B H1B 0.9800
C2B C3B 1.521(3)
C2B H2B1 0.9700
C2B H2B2 0.9700
C3B C4B 1.527(3)
C3B H3B1 0.9700
C3B H3B2 0.9700
C4B C5B 1.529(3)
C4B H4B1 0.9700
C4B H4B2 0.9700
C5B C6B 1.550(3)
C5B H5B1 0.9700
C5B H5B2 0.9700
C6B C7B 1.542(3)
C6B C12B 1.548(3)
C7B O1B 1.239(3)
C7B N8B 1.350(3)
C9B N8B 1.460(3)
C9B C10B 1.515(3)
C9B H9B1 0.9700
C9B H9B2 0.9700
C10B C11B 1.519(3)
C10B H10E 0.9700
C10B H10F 0.9700
C11B C12B 1.530(3)
C11B H11E 0.9700
C11B H11F 0.9700
C12B H12E 0.9700
C12B H12F 0.9700
C13B H13G 0.9600
C13B H13H 0.9600
C13B H13I 0.9600
C1C C13C 1.534(3)
C1C C2C 1.539(3)
C1C C6C 1.560(3)
C1C H1C 0.9800
C2C C3C 1.526(3)
C2C H2C1 0.9700
C2C H2C2 0.9700
C3C C4C 1.526(3)
C3C H3C1 0.9700
C3C H3C2 0.9700
C4C C5C 1.532(3)
C4C H4C1 0.9700
C4C H4C2 0.9700
C5C C6C 1.549(3)
C5C H5C1 0.9700
C5C H5C2 0.9700
C6C C7C 1.545(3)
C6C C12C 1.555(3)
C7C O1C 1.241(3)
C7C N8C 1.347(3)
C9C N8C 1.459(3)
C9C C10C 1.520(3)
C9C H9C1 0.9700
C9C H9C2 0.9700
C10C C11C 1.527(3)
C10C H10G 0.9700
C10C H10H 0.9700
C11C C12C 1.524(3)
C11C H11G 0.9700
C11C H11H 0.9700
C12C H12G 0.9700
C12C H12H 0.9700
C13C H13J 0.9600
C13C H13K 0.9600
C13C H13L 0.9600
N8 H8 0.8600
N8A H8A 0.8600
N8B H8B 0.8600
N8C H8C 0.8600

loop_
_geom_hbond_atom_site_label_D
_geom_hbond_atom_site_label_H
_geom_hbond_atom_site_label_A
_geom_hbond_distance_DH
_geom_hbond_distance_HA
_geom_hbond_distance_DA
_geom_hbond_angle_DHA
N8 H8 O1B 0.86 2.11 2.967(2) 172.9
N8B H8B O1 0.86 2.03 2.868(2) 165.8
N8A H8A O1C 0.86 2.03 2.872(2) 165.0
N8C H8C O1A 0.86 2.10 2.959(2) 171.9

loop_
_cod_related_entry_id
_cod_related_entry_database
_cod_related_entry_code
1 ChemSpider 24740127
